data_1571344
loop_
_publ_author_name
'Tricoire, Maxime'
'Hsueh, Fang-Che'
'Keener, Megan'
'Rajeshkumar, Thayalan'
'Scopelliti, Rosario'
'Zivkovic, Ivica'
'Maron, Laurent'
'Mazzanti, Marinella'

_publ_section_title
;
 Siloxide tripodal ligands as a scaffold for stabilizing lanthanides in
 the +4 oxidation state.
;
_journal_issue 18
_journal_name_full 'Chemical science'
_journal_page_first 6874
_journal_page_last 6883
_journal_paper_doi 10.1039/d4sc00051j
_journal_volume 15
_journal_year 2024
_chemical_formula_moiety 'C72 H69 O6 Si3 Tb, 2(C7 H8)'
_chemical_formula_sum 'C86 H85 O6 Si3 Tb'
_chemical_formula_weight 1457.72
_space_group_crystal_system triclinic
_space_group_IT_number 2
_space_group_name_Hall '-P 1'
_space_group_name_H-M_alt 'P -1'
_atom_sites_solution_hydrogens geom
_atom_sites_solution_primary dual
_audit_creation_date 2023-09-15
_audit_creation_method
;
Olex2 1.5
(compiled 2023.08.24 svn.re1ec1418 for OlexSys, GUI svn.r6817)
;
_audit_update_record
;
2023-09-22 deposited with the CCDC.	2024-03-22 downloaded from the CCDC.
;
_cell_angle_alpha 106.0855(17)
_cell_angle_beta 99.4980(18)
_cell_angle_gamma 93.6846(16)
_cell_formula_units_Z 2
_cell_length_a 11.1371(2)
_cell_length_b 14.2669(3)
_cell_length_c 24.2013(5)
_cell_measurement_reflns_used 15210
_cell_measurement_temperature 140.00(10)
_cell_measurement_theta_max 72.4570
_cell_measurement_theta_min 3.8640
_cell_volume 3619.56(13)
_computing_cell_refinement 'CrysAlisPro 1.171.42.85a (Rigaku OD, 2023)'
_computing_data_collection 'CrysAlisPro 1.171.42.85a (Rigaku OD, 2023)'
_computing_data_reduction 'CrysAlisPro 1.171.42.85a (Rigaku OD, 2023)'
_computing_molecular_graphics 'Olex2 1.5 (Dolomanov et al., 2009)'
_computing_publication_material 'Olex2 1.5 (Dolomanov et al., 2009)'
_computing_structure_refinement 'SHELXL 2019/3 (Sheldrick, 2015)'
_computing_structure_solution 'SHELXT  (Sheldrick, 2015)'
_diffrn_ambient_environment N~2~
_diffrn_ambient_temperature 140.00(10)
_diffrn_detector 'CCD plate'
_diffrn_detector_area_resol_mean 5.2817
_diffrn_detector_type AtlasS2
_diffrn_measured_fraction_theta_full 0.998
_diffrn_measured_fraction_theta_max 0.973
_diffrn_measurement_details
;
List of Runs (angles in degrees, time in seconds):

  # Type    Start    End  Width  t~exp~   \w     \q     \k     \f   Frames
#--------------------------------------------------------------------------
  1  \w    -80.00   1.00   1.00   10.00    --  -40.91 111.00  27.00   81
  2  \w     30.00  79.00   1.00   10.00    --   40.91-111.00 -66.00   49
  3  \w    107.00 153.00   1.00   40.00    --  105.15 111.00  27.00   46
  4  \w     67.00 108.00   1.00   40.00    --  105.15-111.00 -66.00   41
  5  \w   -114.00 -16.00   1.00   10.00    --  -40.91 -38.00 -30.00   98
  6  \w    -44.00 -18.00   1.00   10.00    --  -40.91  38.00-180.00   26
  7  \w   -113.00 -24.00   1.00   10.00    --  -40.91 -38.00-120.00   89
  8  \w     13.00 107.00   1.00   10.00    --   40.91  57.00-180.00   94
  9  \w     79.00 143.00   1.00   40.00    --  105.15 178.00 -60.00   64
 10  \w    145.00 173.00   1.00   40.00    --  105.15 111.00 150.00   28
 11  \w     29.00 133.00   1.00   40.00    --  105.15 -30.00 -90.00  104
 12  \w    104.00 170.00   1.00   40.00    --  105.15 111.00   0.00   66
 13  \w     34.00 105.00   1.00   40.00    --  105.15-111.00  90.00   71
 14  \w     33.00  60.00   1.00   40.00    --  105.15-111.00 150.00   27
 15  \w     62.00  87.00   1.00   40.00    --  105.15-111.00 150.00   25
 16  \w     79.00 163.00   1.00   40.00    --  105.15  30.00-180.00   84
 17  \w     71.00 109.00   1.00   40.00    --  105.15-111.00-180.00   38
 18  \w    128.00 168.00   1.00   40.00    --  105.15 111.00  60.00   40
 19  \w     80.00 165.00   1.00   40.00    --  105.15  45.00  90.00   85
 20  \w     83.00 124.00   1.00   40.00    --  105.15 -45.00  60.00   41
 21  \w     55.00 109.00   1.00   40.00    --  105.15-111.00   0.00   54
 22  \w     32.00  79.00   1.00   40.00    --  105.15 -45.00  60.00   47
;
_diffrn_measurement_device 'four-circle diffractometer'
_diffrn_measurement_device_type 'SuperNova, Dual, Cu at home/near, AtlasS2'
_diffrn_measurement_method '\w scans'
_diffrn_orient_matrix_type 'CrysAlisPro convention (1999,Acta A55,543-557)'
_diffrn_orient_matrix_UB_11 -0.0220612000
_diffrn_orient_matrix_UB_12 0.0114361000
_diffrn_orient_matrix_UB_13 -0.0622158000
_diffrn_orient_matrix_UB_21 -0.0585159000
_diffrn_orient_matrix_UB_22 0.0949191000
_diffrn_orient_matrix_UB_23 0.0222230000
_diffrn_orient_matrix_UB_31 0.1266000000
_diffrn_orient_matrix_UB_32 0.0605117000
_diffrn_orient_matrix_UB_33 0.0137816000
_diffrn_radiation_monochromator mirror
_diffrn_radiation_probe x-ray
_diffrn_radiation_type 'Cu K\a'
_diffrn_radiation_wavelength 1.54184
_diffrn_reflns_av_R_equivalents 0.0333
_diffrn_reflns_av_unetI/netI 0.0434
_diffrn_reflns_Laue_measured_fraction_full 0.998
_diffrn_reflns_Laue_measured_fraction_max 0.973
_diffrn_reflns_limit_h_max 13
_diffrn_reflns_limit_h_min -9
_diffrn_reflns_limit_k_max 17
_diffrn_reflns_limit_k_min -17
_diffrn_reflns_limit_l_max 27
_diffrn_reflns_limit_l_min -29
_diffrn_reflns_number 28022
_diffrn_reflns_point_group_measured_fraction_full 0.998
_diffrn_reflns_point_group_measured_fraction_max 0.973
_diffrn_reflns_theta_full 67.684
_diffrn_reflns_theta_max 72.633
_diffrn_reflns_theta_min 3.246
_diffrn_source 'micro-focus sealed X-ray tube'
_diffrn_source_type 'SuperNova (Cu) X-ray Source'
_exptl_absorpt_coefficient_mu 5.704
_exptl_absorpt_correction_T_max 0.812
_exptl_absorpt_correction_T_min 0.515
_exptl_absorpt_correction_type analytical
_exptl_absorpt_process_details
;
CrysAlisPro 1.171.42.85a (Rigaku Oxford Diffraction, 2023)
Analytical numeric absorption correction using a multifaceted crystal
model based on expressions derived by R.C. Clark & J.S. Reid.
(Clark, R. C. & Reid, J. S. (1995). Acta Cryst. A51, 887-897)
Empirical absorption correction using spherical harmonics,
implemented in SCALE3 ABSPACK scaling algorithm.
;
_exptl_crystal_colour 'clear pale colourless'
_exptl_crystal_density_diffrn 1.338
_exptl_crystal_description prism
_exptl_crystal_F_000 1512
_exptl_crystal_size_max 0.206
_exptl_crystal_size_mid 0.064
_exptl_crystal_size_min 0.046
_refine_diff_density_max 0.678
_refine_diff_density_min -0.946
_refine_diff_density_rms 0.063
_refine_ls_extinction_method none
_refine_ls_goodness_of_fit_ref 1.029
_refine_ls_hydrogen_treatment constr
_refine_ls_matrix_type full
_refine_ls_number_parameters 964
_refine_ls_number_reflns 13994
_refine_ls_number_restraints 420
_refine_ls_restrained_S_all 1.026
_refine_ls_R_factor_all 0.0356
_refine_ls_R_factor_gt 0.0316
_refine_ls_shift/su_max 0.005
_refine_ls_shift/su_mean 0.000
_refine_ls_structure_factor_coef Fsqd
_refine_ls_weighting_details 'w=1/[\s^2^(Fo^2^)+(0.0448P)^2^+0.4138P] where P=(Fo^2^+2Fc^2^)/3'
_refine_ls_weighting_scheme calc
_refine_ls_wR_factor_gt 0.0762
_refine_ls_wR_factor_ref 0.0786
_reflns_Friedel_coverage 0.000
_reflns_number_gt 13011
_reflns_number_total 13994
_reflns_threshold_expression 'I > 2\s(I)'
_cod_data_source_file d4sc00051j2.cif
_cod_data_source_block mt-241
_cod_depositor_comments 'Adding full bibliography for 1571342--1571354.cif.'
_cod_original_cell_volume 3619.57(13)
_cod_database_code 1571344
_shelx_shelxl_version_number 2019/3
_chemical_oxdiff_formula 'C86 H85 O6 Si3 Tb1'
_shelx_space_group_comment
;
The symmetry employed for this shelxl refinement is uniquely defined
by the following loop, which should always be used as a source of
symmetry information in preference to the above space-group names.
They are only intended as comments.
;
_shelx_estimated_absorpt_t_max 0.779
_shelx_estimated_absorpt_t_min 0.386
_olex2_refinement_description
;
1. Fixed Uiso
 At 1.2 times of:
  All C(H) groups, All C(H,H) groups, All C(H,H,H,H) groups
 At 1.5 times of:
  All C(H,H,H) groups
2. Restrained distances
 C71-C72 \\sim C76-C75 \\sim C73-C72 \\sim C76-C77 \\sim C77-C78 \\sim C73-C74
\\sim C67-C66 \\sim C69-C66
 \\sim C70-C69 \\sim C68-C67
 with sigma of 0.02
 O5-C70 \\sim O5-C68 \\sim O6-C74 \\sim O6-C78 \\sim O6-C71 \\sim O6-C75
 with sigma of 0.02
3. Uiso/Uaniso restraints and constraints
O6 \\sim C71 \\sim C72 \\sim C73 \\sim C74 \\sim C75 \\sim C76 \\sim C77 \\sim
C78: within 2A with sigma of 0.02 and sigma for terminal atoms of 0.04 within 2A
C86 \\sim C87 \\sim C88 \\sim C89 \\sim C90 \\sim C91 \\sim C92 \\sim C93 \\sim
C94 \\sim C95 \\sim C96 \\sim C97 \\sim C98 \\sim C99: within 2A with sigma of
0.02 and sigma for terminal atoms of 0.04 within 2A
4. Others
 Sof(C75)=Sof(H75A)=Sof(H75B)=Sof(C76)=Sof(H76A)=Sof(H76B)=Sof(C77)=Sof(H77A)=
 Sof(H77B)=Sof(C78)=Sof(H78A)=Sof(H78B)=1-FVAR(1)
 Sof(C71)=Sof(H71A)=Sof(H71B)=Sof(C72)=Sof(H72A)=Sof(H72B)=Sof(C73)=Sof(H73A)=
 Sof(H73B)=Sof(C74)=Sof(H74A)=Sof(H74B)=FVAR(1)
 Sof(H66C)=Sof(H66D)=Sof(C69)=Sof(H69A)=Sof(H69B)=Sof(C70)=Sof(H70A)=Sof(H70B)=
 1-FVAR(2)
 Sof(H66A)=Sof(H66B)=Sof(C67)=Sof(H67A)=Sof(H67B)=Sof(C68)=Sof(H68A)=Sof(H68B)=
 FVAR(2)
 Sof(C93)=Sof(C94)=Sof(H94)=Sof(C95)=Sof(H95)=Sof(C96)=Sof(H96)=Sof(C97)=
 Sof(H97)=Sof(C98)=Sof(H98)=Sof(C99)=Sof(H99A)=Sof(H99B)=Sof(H99C)=1-FVAR(3)
 Sof(C86)=Sof(C87)=Sof(H87)=Sof(C88)=Sof(H88)=Sof(C89)=Sof(H89)=Sof(C90)=
 Sof(H90)=Sof(C91)=Sof(H91)=Sof(C92)=Sof(H92A)=Sof(H92B)=Sof(H92C)=FVAR(3)
5.a Secondary CH2 refined with riding coordinates:
 C61(H61A,H61B), C62(H62A,H62B), C63(H63A,H63B), C64(H64A,H64B), C65(H65A,
 H65B), C66(H66A,H66B), C66(H66C,H66D), C67(H67A,H67B), C68(H68A,H68B),
 C69(H69A,H69B), C70(H70A,H70B), C71(H71A,H71B), C72(H72A,H72B), C73(H73A,H73B),
  C74(H74A,H74B), C75(H75A,H75B), C76(H76A,H76B), C77(H77A,H77B), C78(H78A,H78B)
5.b Aromatic/amide H refined with riding coordinates:
 C2(H2), C4(H4), C6(H6), C8(H8), C9(H9), C10(H10), C11(H11), C14(H14),
 C15(H15), C16(H16), C17(H17), C18(H18), C20(H20), C21(H21), C22(H22), C23(H23),
  C24(H24), C26(H26), C27(H27), C28(H28), C29(H29), C32(H32), C33(H33),
 C34(H34), C35(H35), C36(H36), C38(H38), C39(H39), C40(H40), C41(H41), C42(H42),
  C44(H44), C45(H45), C46(H46), C47(H47), C50(H50), C51(H51), C52(H52),
 C53(H53), C54(H54), C56(H56), C57(H57), C58(H58), C59(H59), C60(H60), C80(H80),
  C81(H81), C82(H82), C83(H83), C84(H84), C87(H87), C88(H88), C89(H89),
 C90(H90), C91(H91), C94(H94), C95(H95), C96(H96), C97(H97), C98(H98)
5.c Fitted hexagon refined as free rotating group:
 C86(C87,C88,C89,C90,C91), C93(C94,C95,C96,C97,C98)
5.d Idealised Me refined as rotating group:
 C85(H85A,H85B,H85C), C92(H92A,H92B,H92C), C99(H99A,H99B,H99C)
;
_olex2_date_sample_data_collection 2023-03-07
_olex2_submission_special_instructions 'No special instructions were received'
_oxdiff_exptl_absorpt_empirical_details
;
Empirical correction (ABSPACK) includes:
- Absorption correction using spherical harmonics
- Frame scaling
- Detector area scaling
- B-factor correction
;
_oxdiff_exptl_absorpt_empirical_full_max 2.569
_oxdiff_exptl_absorpt_empirical_full_min 0.449

loop_
_space_group_symop_operation_xyz
'x, y, z'
'-x, -y, -z'

loop_
_atom_site_label
_atom_site_type_symbol
_atom_site_fract_x
_atom_site_fract_y
_atom_site_fract_z
_atom_site_U_iso_or_equiv
_atom_site_adp_type
_atom_site_occupancy
_atom_site_site_symmetry_order
_atom_site_calc_flag
_atom_site_refinement_flags_posn
_atom_site_refinement_flags_adp
_atom_site_refinement_flags_occupancy
_atom_site_disorder_assembly
_atom_site_disorder_group
Tb1 Tb 0.58941(2) 0.53935(2) 0.75821(2) 0.01573(5) Uani 1 1 d . . . . .
Si1 Si 0.76350(6) 0.34200(4) 0.68412(2) 0.01773(12) Uani 1 1 d . . . . .
Si2 Si 0.72846(6) 0.62460(4) 0.91751(2) 0.01811(12) Uani 1 1 d . . . . .
Si3 Si 0.69550(6) 0.74359(4) 0.70324(2) 0.01755(12) Uani 1 1 d . . . . .
O1 O 0.68533(15) 0.42381(11) 0.71506(6) 0.0217(3) Uani 1 1 d . . . . .
O2 O 0.67206(15) 0.59111(11) 0.84901(6) 0.0217(3) Uani 1 1 d . . . . .
O3 O 0.65470(15) 0.65396(12) 0.72561(7) 0.0221(3) Uani 1 1 d . . . . .
O4 O 0.45950(17) 0.40958(12) 0.77987(7) 0.0292(4) Uani 1 1 d . . . . .
O5 O 0.41739(16) 0.63022(12) 0.78715(7) 0.0256(3) Uani 1 1 d D . . . .
O6 O 0.42479(17) 0.48317(14) 0.66842(7) 0.0327(4) Uani 1 1 d D U . . .
C1 C 0.9622(2) 0.50914(15) 0.78469(9) 0.0172(4) Uani 1 1 d . . . . .
C2 C 0.9519(2) 0.57332(15) 0.83860(9) 0.0179(4) Uani 1 1 d . . . . .
H2 H 0.951458 0.548713 0.871251 0.021 Uiso 1 1 calc R U . . .
C3 C 0.9424(2) 0.67252(15) 0.84543(9) 0.0168(4) Uani 1 1 d . . . . .
C4 C 0.9383(2) 0.70773(15) 0.79687(9) 0.0176(4) Uani 1 1 d . . . . .
H4 H 0.930391 0.775136 0.801054 0.021 Uiso 1 1 calc R U . . .
C5 C 0.94562(19) 0.64469(15) 0.74206(9) 0.0165(4) Uani 1 1 d . . . . .
C6 C 0.9616(2) 0.54659(15) 0.73690(9) 0.0192(4) Uani 1 1 d . . . . .
H6 H 0.972139 0.504568 0.700434 0.023 Uiso 1 1 calc R U . . .
C7 C 0.9771(2) 0.40433(16) 0.77973(9) 0.0191(4) Uani 1 1 d . . . . .
C8 C 1.0707(2) 0.38559(18) 0.82036(10) 0.0272(5) Uani 1 1 d . . . . .
H8 H 1.120781 0.439145 0.849170 0.033 Uiso 1 1 calc R U . . .
C9 C 1.0916(3) 0.2901(2) 0.81925(12) 0.0330(6) Uani 1 1 d . . . . .
H9 H 1.153725 0.278514 0.847763 0.040 Uiso 1 1 calc R U . . .
C10 C 1.0210(3) 0.21199(19) 0.77621(12) 0.0340(6) Uani 1 1 d . . . . .
H10 H 1.036286 0.146492 0.774162 0.041 Uiso 1 1 calc R U . . .
C11 C 0.9274(2) 0.23001(17) 0.73593(11) 0.0270(5) Uani 1 1 d . . . . .
H11 H 0.879596 0.175731 0.706703 0.032 Uiso 1 1 calc R U . . .
C12 C 0.9010(2) 0.32498(16) 0.73685(9) 0.0199(4) Uani 1 1 d . . . . .
C13 C 0.6618(2) 0.22157(16) 0.65021(10) 0.0221(4) Uani 1 1 d . . . . .
C14 C 0.6262(3) 0.16049(18) 0.68210(11) 0.0293(5) Uani 1 1 d . . . . .
H14 H 0.660213 0.176188 0.722678 0.035 Uiso 1 1 calc R U . . .
C15 C 0.5422(3) 0.0774(2) 0.65619(13) 0.0383(6) Uani 1 1 d . . . . .
H15 H 0.521391 0.036110 0.678801 0.046 Uiso 1 1 calc R U . . .
C16 C 0.4888(3) 0.0543(2) 0.59754(13) 0.0397(7) Uani 1 1 d . . . . .
H16 H 0.430631 -0.002172 0.579929 0.048 Uiso 1 1 calc R U . . .
C17 C 0.5206(3) 0.1137(2) 0.56488(12) 0.0367(6) Uani 1 1 d . . . . .
H17 H 0.483644 0.098696 0.524697 0.044 Uiso 1 1 calc R U . . .
C18 C 0.6072(2) 0.19610(17) 0.59073(10) 0.0274(5) Uani 1 1 d . . . . .
H18 H 0.629543 0.235778 0.567515 0.033 Uiso 1 1 calc R U . . .
C19 C 0.8217(2) 0.37036(16) 0.62102(9) 0.0215(5) Uani 1 1 d . . . . .
C20 C 0.9031(2) 0.31079(17) 0.59330(10) 0.0274(5) Uani 1 1 d . . . . .
H20 H 0.925636 0.255791 0.605833 0.033 Uiso 1 1 calc R U . . .
C21 C 0.9513(3) 0.3312(2) 0.54777(11) 0.0333(6) Uani 1 1 d . . . . .
H21 H 1.005687 0.289996 0.529289 0.040 Uiso 1 1 calc R U . . .
C22 C 0.9199(3) 0.4113(2) 0.52950(10) 0.0350(6) Uani 1 1 d . . . . .
H22 H 0.952521 0.425074 0.498344 0.042 Uiso 1 1 calc R U . . .
C23 C 0.8408(3) 0.47180(19) 0.55649(10) 0.0314(6) Uani 1 1 d . . . . .
H23 H 0.819854 0.527300 0.544139 0.038 Uiso 1 1 calc R U . . .
C24 C 0.7921(2) 0.45091(17) 0.60185(10) 0.0255(5) Uani 1 1 d . . . . .
H24 H 0.737569 0.492430 0.620014 0.031 Uiso 1 1 calc R U . . .
C25 C 0.9445(2) 0.74109(15) 0.90461(9) 0.0182(4) Uani 1 1 d . . . . .
C26 C 1.0361(2) 0.82110(16) 0.92495(10) 0.0232(5) Uani 1 1 d . . . . .
H26 H 1.089091 0.832206 0.899841 0.028 Uiso 1 1 calc R U . . .
C27 C 1.0506(2) 0.88451(17) 0.98132(10) 0.0288(5) Uani 1 1 d . . . . .
H27 H 1.113698 0.938140 0.994841 0.035 Uiso 1 1 calc R U . . .
C28 C 0.9725(3) 0.86891(18) 1.01756(10) 0.0294(5) Uani 1 1 d . . . . .
H28 H 0.982675 0.911276 1.056387 0.035 Uiso 1 1 calc R U . . .
C29 C 0.8792(2) 0.79125(17) 0.99720(9) 0.0243(5) Uani 1 1 d . . . . .
H29 H 0.825203 0.782365 1.022359 0.029 Uiso 1 1 calc R U . . .
C30 C 0.8622(2) 0.72532(15) 0.94043(9) 0.0193(4) Uani 1 1 d . . . . .
C31 C 0.7798(2) 0.51594(17) 0.94054(10) 0.0234(5) Uani 1 1 d . . . . .
C32 C 0.7870(3) 0.42806(18) 0.89829(11) 0.0282(5) Uani 1 1 d . . . . .
H32 H 0.760702 0.422929 0.858067 0.034 Uiso 1 1 calc R U . . .
C33 C 0.8319(3) 0.3476(2) 0.91351(14) 0.0374(6) Uani 1 1 d . . . . .
H33 H 0.837947 0.289390 0.883857 0.045 Uiso 1 1 calc R U . . .
C34 C 0.8674(3) 0.3531(2) 0.97189(15) 0.0417(7) Uani 1 1 d . . . . .
H34 H 0.896018 0.298077 0.982598 0.050 Uiso 1 1 calc R U . . .
C35 C 0.8609(3) 0.4390(2) 1.01465(13) 0.0420(7) Uani 1 1 d . . . . .
H35 H 0.885888 0.443046 1.054797 0.050 Uiso 1 1 calc R U . . .
C36 C 0.8183(3) 0.5195(2) 0.99934(11) 0.0332(6) Uani 1 1 d . . . . .
H36 H 0.815234 0.578091 1.029299 0.040 Uiso 1 1 calc R U . . .
C37 C 0.6094(2) 0.67911(17) 0.96005(9) 0.0235(5) Uani 1 1 d . . . . .
C38 C 0.5437(3) 0.62926(19) 0.98981(11) 0.0312(5) Uani 1 1 d . . . . .
H38 H 0.565111 0.567168 0.992714 0.037 Uiso 1 1 calc R U . . .
C39 C 0.4478(3) 0.6682(2) 1.01533(12) 0.0401(7) Uani 1 1 d . . . . .
H39 H 0.404351 0.632728 1.035206 0.048 Uiso 1 1 calc R U . . .
C40 C 0.4159(3) 0.7581(2) 1.01177(14) 0.0442(7) Uani 1 1 d . . . . .
H40 H 0.350268 0.784593 1.029103 0.053 Uiso 1 1 calc R U . . .
C41 C 0.4794(3) 0.8100(2) 0.98293(13) 0.0407(6) Uani 1 1 d . . . . .
H41 H 0.457810 0.872438 0.980720 0.049 Uiso 1 1 calc R U . . .
C42 C 0.5747(3) 0.77065(19) 0.95725(11) 0.0305(5) Uani 1 1 d . . . . .
H42 H 0.617334 0.806591 0.937323 0.037 Uiso 1 1 calc R U . . .
C43 C 0.9410(2) 0.68369(15) 0.69083(9) 0.0192(4) Uani 1 1 d . . . . .
C44 C 1.0412(2) 0.67501(17) 0.66228(10) 0.0237(5) Uani 1 1 d . . . . .
H44 H 1.106461 0.641205 0.674558 0.028 Uiso 1 1 calc R U . . .
C45 C 1.0470(2) 0.71478(19) 0.61644(10) 0.0283(5) Uani 1 1 d . . . . .
H45 H 1.115772 0.708498 0.597677 0.034 Uiso 1 1 calc R U . . .
C46 C 0.9517(3) 0.76371(19) 0.59824(10) 0.0285(5) Uani 1 1 d . . . . .
H46 H 0.955571 0.792480 0.567466 0.034 Uiso 1 1 calc R U . . .
C47 C 0.8505(2) 0.77043(18) 0.62528(10) 0.0253(5) Uani 1 1 d . . . . .
H47 H 0.785021 0.803105 0.611937 0.030 Uiso 1 1 calc R U . . .
C48 C 0.8414(2) 0.73054(15) 0.67180(9) 0.0193(4) Uani 1 1 d . . . . .
C49 C 0.7181(2) 0.86304(16) 0.76421(9) 0.0206(4) Uani 1 1 d . . . . .
C50 C 0.7395(2) 0.95425(18) 0.75497(10) 0.0260(5) Uani 1 1 d . . . . .
H50 H 0.738754 0.957415 0.716214 0.031 Uiso 1 1 calc R U . . .
C51 C 0.7620(3) 1.04079(19) 0.80096(12) 0.0330(6) Uani 1 1 d . . . . .
H51 H 0.776273 1.102118 0.793495 0.040 Uiso 1 1 calc R U . . .
C52 C 0.7636(3) 1.03728(19) 0.85788(11) 0.0351(6) Uani 1 1 d . . . . .
H52 H 0.778884 1.096211 0.889463 0.042 Uiso 1 1 calc R U . . .
C53 C 0.7429(3) 0.9476(2) 0.86842(11) 0.0337(6) Uani 1 1 d . . . . .
H53 H 0.744425 0.944883 0.907315 0.040 Uiso 1 1 calc R U . . .
C54 C 0.7199(2) 0.86095(18) 0.82188(10) 0.0260(5) Uani 1 1 d . . . . .
H54 H 0.705224 0.799774 0.829462 0.031 Uiso 1 1 calc R U . . .
C55 C 0.5700(2) 0.75227(16) 0.64231(9) 0.0214(4) Uani 1 1 d . . . . .
C56 C 0.4796(2) 0.81381(17) 0.65340(10) 0.0256(5) Uani 1 1 d . . . . .
H56 H 0.486589 0.858199 0.691469 0.031 Uiso 1 1 calc R U . . .
C57 C 0.3790(2) 0.8124(2) 0.61032(12) 0.0316(5) Uani 1 1 d . . . . .
H57 H 0.318466 0.855239 0.619188 0.038 Uiso 1 1 calc R U . . .
C58 C 0.3676(3) 0.7485(2) 0.55474(11) 0.0352(6) Uani 1 1 d . . . . .
H58 H 0.299341 0.747560 0.525197 0.042 Uiso 1 1 calc R U . . .
C59 C 0.4552(3) 0.6863(2) 0.54226(11) 0.0366(6) Uani 1 1 d . . . . .
H59 H 0.447254 0.642129 0.504054 0.044 Uiso 1 1 calc R U . . .
C60 C 0.5554(3) 0.6878(2) 0.58532(10) 0.0309(5) Uani 1 1 d . . . . .
H60 H 0.615205 0.644354 0.576083 0.037 Uiso 1 1 calc R U . . .
C61 C 0.3966(3) 0.3228(2) 0.73450(13) 0.0422(7) Uani 1 1 d . . . . .
H61A H 0.444831 0.302988 0.703147 0.051 Uiso 1 1 calc R U . . .
H61B H 0.315113 0.336289 0.716978 0.051 Uiso 1 1 calc R U . . .
C62 C 0.3826(4) 0.2419(2) 0.76361(15) 0.0522(9) Uani 1 1 d . . . . .
H62A H 0.296619 0.229068 0.767735 0.063 Uiso 1 1 calc R U . . .
H62B H 0.408648 0.180271 0.740720 0.063 Uiso 1 1 calc R U . . .
C63 C 0.4660(4) 0.2822(2) 0.82298(17) 0.0571(9) Uani 1 1 d . . . . .
H63A H 0.435447 0.256397 0.852712 0.068 Uiso 1 1 calc R U . . .
H63B H 0.550692 0.266094 0.821254 0.068 Uiso 1 1 calc R U . . .
C64 C 0.4598(3) 0.3909(2) 0.83597(12) 0.0391(7) Uani 1 1 d . . . . .
H64A H 0.384269 0.409190 0.850735 0.047 Uiso 1 1 calc R U . . .
H64B H 0.531817 0.428202 0.865410 0.047 Uiso 1 1 calc R U . . .
C65 C 0.3440(3) 0.6051(2) 0.82646(13) 0.0367(6) Uani 1 1 d . . . . .
H65A H 0.397751 0.598626 0.861801 0.044 Uiso 1 1 calc R U . . .
H65B H 0.291920 0.541946 0.806688 0.044 Uiso 1 1 calc R U . . .
C66 C 0.2664(3) 0.6858(2) 0.84298(14) 0.0430(7) Uani 1 1 d D . . . .
H66A H 0.178792 0.659071 0.833954 0.052 Uiso 0.447(19) 1 calc R U P A 1
H66B H 0.289417 0.720453 0.885407 0.052 Uiso 0.447(19) 1 calc R U P A 1
H66C H 0.261940 0.701703 0.885044 0.052 Uiso 0.553(19) 1 calc R U P A 2
H66D H 0.182299 0.667423 0.819426 0.052 Uiso 0.553(19) 1 calc R U P A 2
C67 C 0.2880(10) 0.7532(8) 0.8084(6) 0.039(2) Uani 0.447(19) 1 d D . P A 1
H67A H 0.284654 0.822355 0.830618 0.047 Uiso 0.447(19) 1 calc R U P A 1
H67B H 0.228454 0.736028 0.770944 0.047 Uiso 0.447(19) 1 calc R U P A 1
C68 C 0.4168(10) 0.7351(7) 0.7986(6) 0.027(2) Uani 0.447(19) 1 d D . P A 1
H68A H 0.434384 0.756167 0.764830 0.033 Uiso 0.447(19) 1 calc R U P A 1
H68B H 0.478461 0.770948 0.833831 0.033 Uiso 0.447(19) 1 calc R U P A 1
C69 C 0.3318(12) 0.7730(6) 0.8296(4) 0.046(2) Uani 0.553(19) 1 d D . P A 2
H69A H 0.272409 0.816575 0.818719 0.055 Uiso 0.553(19) 1 calc R U P A 2
H69B H 0.393967 0.811755 0.863875 0.055 Uiso 0.553(19) 1 calc R U P A 2
C70 C 0.3920(11) 0.7250(6) 0.7783(5) 0.032(2) Uani 0.553(19) 1 d D . P A 2
H70A H 0.335988 0.715872 0.740427 0.039 Uiso 0.553(19) 1 calc R U P A 2
H70B H 0.468663 0.765007 0.779142 0.039 Uiso 0.553(19) 1 calc R U P A 2
C71 C 0.2917(6) 0.4926(7) 0.6606(3) 0.0373(19) Uani 0.466(12) 1 d D U P B 1
H71A H 0.272398 0.546386 0.692523 0.045 Uiso 0.466(12) 1 calc R U P B 1
H71B H 0.242789 0.430510 0.657936 0.045 Uiso 0.466(12) 1 calc R U P B 1
C72 C 0.2716(11) 0.5165(6) 0.6022(5) 0.0323(19) Uani 0.466(12) 1 d D U P B 1
H72A H 0.317428 0.579590 0.604262 0.039 Uiso 0.466(12) 1 calc R U P B 1
H72B H 0.183850 0.514698 0.585359 0.039 Uiso 0.466(12) 1 calc R U P B 1
C73 C 0.3299(13) 0.4255(12) 0.5704(7) 0.056(4) Uani 0.466(12) 1 d D U P B 1
H73A H 0.283908 0.363180 0.569435 0.067 Uiso 0.466(12) 1 calc R U P B 1
H73B H 0.336747 0.425159 0.530106 0.067 Uiso 0.466(12) 1 calc R U P B 1
C74 C 0.4561(15) 0.4452(11) 0.6113(5) 0.036(3) Uani 0.466(12) 1 d D U P B 1
H74A H 0.495175 0.384054 0.608163 0.043 Uiso 0.466(12) 1 calc R U P B 1
H74B H 0.511475 0.494142 0.602631 0.043 Uiso 0.466(12) 1 calc R U P B 1
C75 C 0.3285(6) 0.5425(5) 0.6548(2) 0.0382(18) Uani 0.534(12) 1 d D U P B 2
H75A H 0.364400 0.606448 0.652786 0.046 Uiso 0.534(12) 1 calc R U P B 2
H75B H 0.276770 0.554581 0.685072 0.046 Uiso 0.534(12) 1 calc R U P B 2
C76 C 0.2542(11) 0.4838(10) 0.5964(5) 0.058(3) Uani 0.534(12) 1 d D U P B 2
H76A H 0.208491 0.526135 0.576276 0.069 Uiso 0.534(12) 1 calc R U P B 2
H76B H 0.196099 0.431439 0.600117 0.069 Uiso 0.534(12) 1 calc R U P B 2
C77 C 0.3544(10) 0.4417(9) 0.5650(5) 0.041(2) Uani 0.534(12) 1 d D U P B 2
H77A H 0.392881 0.489773 0.548627 0.050 Uiso 0.534(12) 1 calc R U P B 2
H77B H 0.321901 0.380863 0.532998 0.050 Uiso 0.534(12) 1 calc R U P B 2
C78 C 0.4464(14) 0.4202(10) 0.6136(4) 0.044(3) Uani 0.534(12) 1 d D U P B 2
H78A H 0.432894 0.350331 0.612323 0.052 Uiso 0.534(12) 1 calc R U P B 2
H78B H 0.531532 0.435040 0.608929 0.052 Uiso 0.534(12) 1 calc R U P B 2
C79 C 0.1836(3) 0.0372(2) 0.49776(17) 0.0508(8) Uani 1 1 d . . . . .
C80 C 0.2008(4) 0.1353(3) 0.53064(18) 0.0591(10) Uani 1 1 d . . . . .
H80 H 0.222779 0.184404 0.513261 0.071 Uiso 1 1 calc R U . . .
C81 C 0.1863(4) 0.1624(3) 0.5884(2) 0.0699(12) Uani 1 1 d . . . . .
H81 H 0.197632 0.229969 0.610034 0.084 Uiso 1 1 calc R U . . .
C82 C 0.1554(4) 0.0925(4) 0.6151(2) 0.0731(12) Uani 1 1 d . . . . .
H82 H 0.145567 0.111366 0.654756 0.088 Uiso 1 1 calc R U . . .
C83 C 0.1394(4) -0.0049(3) 0.5829(2) 0.0688(11) Uani 1 1 d . . . . .
H83 H 0.118850 -0.054044 0.600500 0.083 Uiso 1 1 calc R U . . .
C84 C 0.1529(3) -0.0317(3) 0.5252(2) 0.0591(10) Uani 1 1 d . . . . .
H84 H 0.140826 -0.099281 0.503638 0.071 Uiso 1 1 calc R U . . .
C85 C 0.1964(4) 0.0076(3) 0.43486(19) 0.0688(11) Uani 1 1 d . . . . .
H85A H 0.120372 0.015124 0.410396 0.103 Uiso 1 1 calc R U . . .
H85B H 0.212689 -0.061107 0.423191 0.103 Uiso 1 1 calc R U . . .
H85C H 0.264533 0.049486 0.429799 0.103 Uiso 1 1 calc R U . . .
C86 C 0.1899(2) 0.98233(19) 0.78308(11) 0.0372(9) Uani 0.808(5) 1 d G U P C 1
C87 C 0.1900(2) 1.0194(3) 0.84260(12) 0.0567(12) Uani 0.808(5) 1 d G U P C 1
H87 H 0.114577 1.024264 0.856114 0.068 Uiso 0.808(5) 1 calc R U P C 1
C88 C 0.3003(3) 1.0492(3) 0.88233(9) 0.0792(18) Uani 0.808(5) 1 d G U P C 1
H88 H 0.300323 1.074524 0.923013 0.095 Uiso 0.808(5) 1 calc R U P C 1
C89 C 0.4106(2) 1.0420(3) 0.86256(12) 0.0616(13) Uani 0.808(5) 1 d G U P C 1
H89 H 0.486029 1.062447 0.889716 0.074 Uiso 0.808(5) 1 calc R U P C 1
C90 C 0.4106(2) 1.0050(2) 0.80304(13) 0.0522(12) Uani 0.808(5) 1 d G U P C 1
H90 H 0.485990 1.000110 0.789519 0.063 Uiso 0.808(5) 1 calc R U P C 1
C91 C 0.3003(3) 0.9752(2) 0.76330(9) 0.0392(9) Uani 0.808(5) 1 d G U P C 1
H91 H 0.300244 0.949850 0.722620 0.047 Uiso 0.808(5) 1 calc R U P C 1
C92 C 0.0717(4) 0.9466(3) 0.7407(2) 0.0550(13) Uani 0.808(5) 1 d . U P C 1
H92A H 0.003676 0.952543 0.761998 0.083 Uiso 0.808(5) 1 calc R U P C 1
H92B H 0.071987 0.877680 0.718791 0.083 Uiso 0.808(5) 1 calc R U P C 1
H92C H 0.061641 0.986233 0.713313 0.083 Uiso 0.808(5) 1 calc R U P C 1
C93 C 0.3265(10) 1.0126(10) 0.8032(7) 0.050(3) Uani 0.192(5) 1 d G U P C 2
C94 C 0.2360(14) 0.9650(11) 0.7548(5) 0.055(4) Uani 0.192(5) 1 d G U P C 2
H94 H 0.255956 0.945223 0.716869 0.066 Uiso 0.192(5) 1 calc R U P C 2
C95 C 0.1162(12) 0.9465(10) 0.7618(5) 0.063(5) Uani 0.192(5) 1 d G U P C 2
H95 H 0.054343 0.913987 0.728672 0.075 Uiso 0.192(5) 1 calc R U P C 2
C96 C 0.0870(10) 0.9754(9) 0.8172(6) 0.046(3) Uani 0.192(5) 1 d G U P C 2
H96 H 0.005115 0.962766 0.822023 0.055 Uiso 0.192(5) 1 calc R U P C 2
C97 C 0.1775(13) 1.0230(11) 0.8657(5) 0.071(5) Uani 0.192(5) 1 d G U P C 2
H97 H 0.157498 1.042782 0.903572 0.085 Uiso 0.192(5) 1 calc R U P C 2
C98 C 0.2972(12) 1.0415(12) 0.8587(5) 0.062(4) Uani 0.192(5) 1 d G U P C 2
H98 H 0.359112 1.074019 0.891770 0.074 Uiso 0.192(5) 1 calc R U P C 2
C99 C 0.462(3) 1.028(2) 0.8116(16) 0.098(9) Uani 0.192(5) 1 d . U P C 2
H99A H 0.493600 0.964335 0.801006 0.146 Uiso 0.192(5) 1 calc R U P C 2
H99B H 0.495958 1.063221 0.852665 0.146 Uiso 0.192(5) 1 calc R U P C 2
H99C H 0.485137 1.066850 0.786542 0.146 Uiso 0.192(5) 1 calc R U P C 2

loop_
_atom_site_aniso_label
_atom_site_aniso_U_11
_atom_site_aniso_U_22
_atom_site_aniso_U_33
_atom_site_aniso_U_23
_atom_site_aniso_U_13
_atom_site_aniso_U_12
Tb1 0.01884(7) 0.01518(6) 0.01329(6) 0.00339(4) 0.00385(4) 0.00422(4)
Si1 0.0231(3) 0.0140(2) 0.0162(2) 0.00337(19) 0.0049(2) 0.0051(2)
Si2 0.0221(3) 0.0194(3) 0.0125(2) 0.00333(19) 0.0044(2) 0.0026(2)
Si3 0.0202(3) 0.0194(3) 0.0156(2) 0.0077(2) 0.0050(2) 0.0054(2)
O1 0.0242(9) 0.0181(7) 0.0217(7) 0.0024(6) 0.0053(6) 0.0066(6)
O2 0.0230(8) 0.0256(8) 0.0148(7) 0.0042(6) 0.0025(6) 0.0011(6)
O3 0.0238(9) 0.0252(8) 0.0229(7) 0.0127(6) 0.0090(6) 0.0062(6)
O4 0.0334(10) 0.0214(8) 0.0320(9) 0.0068(7) 0.0076(7) -0.0022(7)
O5 0.0254(9) 0.0243(8) 0.0321(8) 0.0100(6) 0.0135(7) 0.0106(7)
O6 0.0299(10) 0.0400(10) 0.0224(8) 0.0015(7) -0.0020(7) 0.0151(8)
C1 0.0151(11) 0.0177(9) 0.0185(9) 0.0047(8) 0.0026(8) 0.0046(8)
C2 0.0191(11) 0.0192(10) 0.0155(9) 0.0055(7) 0.0024(8) 0.0039(8)
C3 0.0146(10) 0.0187(9) 0.0164(9) 0.0034(7) 0.0032(8) 0.0032(8)
C4 0.0186(11) 0.0156(9) 0.0194(10) 0.0058(7) 0.0042(8) 0.0045(8)
C5 0.0122(10) 0.0196(9) 0.0183(9) 0.0060(8) 0.0030(8) 0.0038(8)
C6 0.0207(11) 0.0187(10) 0.0171(9) 0.0032(8) 0.0041(8) 0.0029(8)
C7 0.0204(11) 0.0195(10) 0.0202(10) 0.0074(8) 0.0067(8) 0.0083(8)
C8 0.0284(13) 0.0267(11) 0.0258(11) 0.0068(9) 0.0028(10) 0.0088(10)
C9 0.0350(15) 0.0326(13) 0.0343(13) 0.0151(10) 0.0010(11) 0.0160(11)
C10 0.0396(16) 0.0237(11) 0.0440(14) 0.0160(10) 0.0078(12) 0.0149(11)
C11 0.0304(13) 0.0189(10) 0.0318(12) 0.0066(9) 0.0066(10) 0.0069(9)
C12 0.0245(12) 0.0175(9) 0.0203(10) 0.0061(8) 0.0078(9) 0.0089(8)
C13 0.0244(12) 0.0169(9) 0.0250(10) 0.0036(8) 0.0073(9) 0.0065(9)
C14 0.0324(14) 0.0270(11) 0.0301(12) 0.0103(9) 0.0067(10) 0.0046(10)
C15 0.0395(16) 0.0293(13) 0.0498(16) 0.0164(12) 0.0128(13) -0.0009(12)
C16 0.0328(15) 0.0282(13) 0.0496(16) 0.0021(11) 0.0033(13) -0.0063(11)
C17 0.0373(16) 0.0307(13) 0.0335(13) 0.0006(10) -0.0010(12) -0.0003(11)
C18 0.0315(14) 0.0225(11) 0.0263(11) 0.0048(9) 0.0045(10) 0.0032(10)
C19 0.0258(12) 0.0200(10) 0.0166(9) 0.0037(8) 0.0026(9) 0.0004(9)
C20 0.0330(14) 0.0239(11) 0.0251(11) 0.0047(9) 0.0089(10) 0.0050(10)
C21 0.0346(15) 0.0364(13) 0.0275(12) 0.0034(10) 0.0131(11) 0.0012(11)
C22 0.0418(16) 0.0402(14) 0.0201(11) 0.0074(10) 0.0060(11) -0.0100(12)
C23 0.0403(15) 0.0289(12) 0.0221(11) 0.0105(9) -0.0036(10) -0.0055(11)
C24 0.0294(13) 0.0238(11) 0.0215(10) 0.0063(8) 0.0003(9) 0.0026(9)
C25 0.0208(11) 0.0168(9) 0.0165(9) 0.0047(8) 0.0012(8) 0.0065(8)
C26 0.0248(12) 0.0207(10) 0.0233(10) 0.0054(8) 0.0042(9) 0.0027(9)
C27 0.0325(14) 0.0182(10) 0.0282(12) 0.0002(9) -0.0021(10) -0.0004(9)
C28 0.0360(15) 0.0247(11) 0.0198(10) -0.0037(9) 0.0008(10) 0.0035(10)
C29 0.0288(13) 0.0250(11) 0.0166(10) 0.0014(8) 0.0036(9) 0.0073(9)
C30 0.0240(12) 0.0173(9) 0.0148(9) 0.0021(7) 0.0024(8) 0.0051(8)
C31 0.0217(12) 0.0263(11) 0.0229(10) 0.0082(9) 0.0054(9) 0.0012(9)
C32 0.0341(14) 0.0239(11) 0.0297(12) 0.0094(9) 0.0118(10) 0.0056(10)
C33 0.0366(16) 0.0256(12) 0.0568(17) 0.0150(11) 0.0203(13) 0.0100(11)
C34 0.0284(15) 0.0412(15) 0.0658(19) 0.0331(14) 0.0056(13) 0.0101(12)
C35 0.0359(16) 0.0506(17) 0.0431(15) 0.0277(13) -0.0065(13) 0.0054(13)
C36 0.0357(15) 0.0358(13) 0.0268(12) 0.0115(10) -0.0017(11) 0.0037(11)
C37 0.0244(12) 0.0279(11) 0.0172(10) 0.0031(8) 0.0059(9) 0.0056(9)
C38 0.0356(15) 0.0315(12) 0.0284(12) 0.0073(10) 0.0131(11) 0.0049(11)
C39 0.0389(17) 0.0493(16) 0.0379(14) 0.0137(12) 0.0219(12) 0.0058(13)
C40 0.0370(17) 0.0492(17) 0.0474(16) 0.0052(13) 0.0231(14) 0.0132(13)
C41 0.0416(17) 0.0347(14) 0.0478(16) 0.0089(12) 0.0156(13) 0.0141(12)
C42 0.0325(14) 0.0304(12) 0.0305(12) 0.0094(10) 0.0091(11) 0.0075(10)
C43 0.0231(12) 0.0170(9) 0.0165(9) 0.0031(7) 0.0048(8) 0.0013(8)
C44 0.0236(12) 0.0250(11) 0.0236(10) 0.0059(8) 0.0085(9) 0.0048(9)
C45 0.0292(13) 0.0334(12) 0.0262(11) 0.0085(9) 0.0160(10) 0.0047(10)
C46 0.0366(15) 0.0328(12) 0.0215(10) 0.0139(9) 0.0108(10) 0.0039(11)
C47 0.0291(13) 0.0285(11) 0.0221(10) 0.0122(9) 0.0064(9) 0.0060(10)
C48 0.0229(12) 0.0193(9) 0.0171(9) 0.0056(8) 0.0066(8) 0.0034(8)
C49 0.0179(11) 0.0244(10) 0.0199(10) 0.0061(8) 0.0039(8) 0.0064(8)
C50 0.0260(13) 0.0277(11) 0.0254(11) 0.0098(9) 0.0041(9) 0.0037(9)
C51 0.0355(15) 0.0246(11) 0.0371(13) 0.0081(10) 0.0041(11) 0.0008(10)
C52 0.0375(16) 0.0290(12) 0.0295(12) -0.0021(10) -0.0001(11) 0.0009(11)
C53 0.0419(16) 0.0343(13) 0.0207(11) 0.0027(10) 0.0028(10) 0.0065(11)
C54 0.0288(13) 0.0283(11) 0.0217(11) 0.0076(9) 0.0055(9) 0.0062(10)
C55 0.0249(12) 0.0218(10) 0.0191(10) 0.0093(8) 0.0033(9) 0.0024(9)
C56 0.0254(13) 0.0252(11) 0.0264(11) 0.0087(9) 0.0033(9) 0.0038(9)
C57 0.0237(13) 0.0333(13) 0.0391(13) 0.0149(11) 0.0007(11) 0.0059(10)
C58 0.0257(14) 0.0498(16) 0.0303(12) 0.0191(11) -0.0047(11) -0.0015(12)
C59 0.0377(16) 0.0469(15) 0.0208(11) 0.0066(10) -0.0001(11) 0.0028(12)
C60 0.0332(14) 0.0370(13) 0.0218(11) 0.0064(10) 0.0046(10) 0.0093(11)
C61 0.0443(18) 0.0288(13) 0.0451(16) 0.0028(11) 0.0025(13) -0.0054(12)
C62 0.063(2) 0.0287(14) 0.065(2) 0.0051(13) 0.0305(17) -0.0077(14)
C63 0.073(3) 0.0356(16) 0.072(2) 0.0284(16) 0.0184(19) 0.0043(16)
C64 0.0480(18) 0.0341(14) 0.0384(14) 0.0182(11) 0.0075(13) -0.0040(12)
C65 0.0363(16) 0.0397(14) 0.0448(15) 0.0202(12) 0.0207(13) 0.0128(12)
C66 0.0341(16) 0.0497(17) 0.0470(16) 0.0083(13) 0.0196(13) 0.0123(13)
C67 0.034(5) 0.038(4) 0.052(6) 0.017(5) 0.017(4) 0.022(4)
C68 0.032(5) 0.020(3) 0.029(6) 0.001(3) 0.011(4) 0.004(3)
C69 0.059(7) 0.044(4) 0.042(4) 0.017(3) 0.013(4) 0.033(4)
C70 0.035(5) 0.025(3) 0.038(5) 0.007(3) 0.014(4) 0.006(3)
C71 0.028(3) 0.047(4) 0.033(3) 0.007(3) -0.002(2) 0.013(3)
C72 0.024(4) 0.034(4) 0.038(4) 0.017(3) -0.006(3) 0.005(3)
C73 0.038(5) 0.088(7) 0.031(5) -0.001(5) 0.001(4) 0.020(5)
C74 0.035(5) 0.051(6) 0.022(4) 0.008(3) 0.008(3) 0.021(4)
C75 0.035(3) 0.037(3) 0.037(3) 0.006(2) -0.005(2) 0.019(3)
C76 0.035(5) 0.076(7) 0.046(4) 0.005(5) -0.014(3) 0.008(5)
C77 0.037(5) 0.061(4) 0.022(3) 0.013(3) -0.003(3) -0.002(3)
C78 0.037(4) 0.067(7) 0.022(3) 0.006(3) 0.002(3) 0.017(5)
C79 0.0344(17) 0.0402(16) 0.070(2) 0.0113(15) -0.0058(15) 0.0139(13)
C80 0.055(2) 0.0368(16) 0.078(3) 0.0185(16) -0.0125(19) 0.0090(15)
C81 0.067(3) 0.050(2) 0.077(3) 0.0045(19) -0.011(2) 0.0171(19)
C82 0.054(2) 0.087(3) 0.075(3) 0.022(2) 0.005(2) 0.018(2)
C83 0.044(2) 0.072(3) 0.099(3) 0.041(2) 0.008(2) 0.0080(19)
C84 0.0404(19) 0.0393(17) 0.092(3) 0.0172(17) -0.0008(19) 0.0062(14)
C85 0.065(3) 0.060(2) 0.079(3) 0.015(2) 0.009(2) 0.029(2)
C86 0.040(2) 0.0213(15) 0.052(2) 0.0102(14) 0.0129(17) 0.0070(14)
C87 0.067(3) 0.060(3) 0.048(2) 0.009(2) 0.026(2) 0.032(2)
C88 0.092(4) 0.090(4) 0.043(3) -0.006(3) 0.008(3) 0.044(3)
C89 0.057(3) 0.051(2) 0.059(3) -0.006(2) -0.007(2) 0.019(2)
C90 0.042(3) 0.047(2) 0.060(3) 0.007(2) 0.003(2) 0.000(2)
C91 0.039(2) 0.0388(19) 0.039(2) 0.0063(15) 0.0150(18) 0.0018(18)
C92 0.044(3) 0.0297(19) 0.080(3) 0.000(2) 0.005(2) 0.0059(18)
C93 0.048(6) 0.038(5) 0.068(6) 0.021(5) 0.013(6) 0.015(5)
C94 0.067(9) 0.054(7) 0.061(7) 0.019(6) 0.047(7) 0.025(7)
C95 0.071(9) 0.035(7) 0.074(9) 0.014(7) -0.014(8) 0.018(8)
C96 0.049(7) 0.026(5) 0.074(7) 0.028(5) 0.020(6) 0.008(5)
C97 0.076(8) 0.063(8) 0.066(8) 0.006(7) 0.012(8) 0.011(7)
C98 0.066(7) 0.057(6) 0.058(7) 0.008(6) 0.011(6) 0.014(6)
C99 0.082(16) 0.070(14) 0.114(16) -0.001(13) -0.015(14) 0.027(13)

loop_
_atom_type_symbol
_atom_type_description
_atom_type_scat_dispersion_real
_atom_type_scat_dispersion_imag
_atom_type_scat_source
C C 0.0181 0.0091 'International Tables Vol C Tables 4.2.6.8 and 6.1.1.4'
H H 0.0000 0.0000 'International Tables Vol C Tables 4.2.6.8 and 6.1.1.4'
O O 0.0492 0.0322 'International Tables Vol C Tables 4.2.6.8 and 6.1.1.4'
Si Si 0.2541 0.3302 'International Tables Vol C Tables 4.2.6.8 and 6.1.1.4'
Tb Tb -9.1472 9.1891 'International Tables Vol C Tables 4.2.6.8 and 6.1.1.4'

loop_
_exptl_crystal_face_index_h
_exptl_crystal_face_index_k
_exptl_crystal_face_index_l
_exptl_crystal_face_perp_dist
0 0 1 0.0309
-2 -1 0 0.0841
0 -1 2 0.0332
0 1 -2 0.0309
0 -2 1 0.0196
0 2 -1 0.0306
0 -1 -2 0.0111
0 1 1 0.0332
-1 0 1 0.0932
1 0 0 0.0994
1 0 -1 0.0962
6 4 -2 0.0875

loop_
_geom_angle_atom_site_label_1
_geom_angle_atom_site_label_2
_geom_angle_atom_site_label_3
_geom_angle
_geom_angle_site_symmetry_1
_geom_angle_site_symmetry_3
_geom_angle_publ_flag
O1 Tb1 O4 86.84(6) . . ?
O1 Tb1 O5 159.79(6) . . ?
O1 Tb1 O6 86.41(6) . . ?
O2 Tb1 O1 109.04(6) . . ?
O2 Tb1 O3 102.20(6) . . ?
O2 Tb1 O4 88.97(6) . . ?
O2 Tb1 O5 85.62(6) . . ?
O2 Tb1 O6 159.06(6) . . ?
O3 Tb1 O1 99.45(6) . . ?
O3 Tb1 O4 164.44(6) . . ?
O3 Tb1 O5 90.57(6) . . ?
O3 Tb1 O6 88.58(6) . . ?
O4 Tb1 O6 77.56(6) . . ?
O5 Tb1 O4 79.40(6) . . ?
O5 Tb1 O6 76.27(6) . . ?
O1 Si1 C12 112.47(9) . . ?
O1 Si1 C13 109.41(10) . . ?
O1 Si1 C19 112.54(10) . . ?
C13 Si1 C12 109.78(10) . . ?
C19 Si1 C12 107.56(11) . . ?
C19 Si1 C13 104.77(10) . . ?
O2 Si2 C30 114.14(9) . . ?
O2 Si2 C31 109.71(10) . . ?
O2 Si2 C37 109.72(10) . . ?
C31 Si2 C30 108.73(10) . . ?
C31 Si2 C37 109.84(11) . . ?
C37 Si2 C30 104.55(10) . . ?
O3 Si3 C48 113.96(10) . . ?
O3 Si3 C49 110.86(9) . . ?
O3 Si3 C55 108.59(9) . . ?
C49 Si3 C48 108.38(10) . . ?
C49 Si3 C55 108.20(10) . . ?
C55 Si3 C48 106.64(10) . . ?
Si1 O1 Tb1 176.81(10) . . ?
Si2 O2 Tb1 176.47(10) . . ?
Si3 O3 Tb1 175.76(11) . . ?
C61 O4 Tb1 122.45(16) . . ?
C61 O4 C64 107.4(2) . . ?
C64 O4 Tb1 127.98(15) . . ?
C65 O5 Tb1 122.24(15) . . ?
C65 O5 C70 110.8(4) . . ?
C68 O5 Tb1 124.7(5) . . ?
C68 O5 C65 104.2(5) . . ?
C70 O5 Tb1 125.8(4) . . ?
C71 O6 Tb1 130.6(3) . . ?
C74 O6 Tb1 120.3(7) . . ?
C74 O6 C71 108.6(7) . . ?
C75 O6 Tb1 123.2(2) . . ?
C78 O6 Tb1 122.0(6) . . ?
C78 O6 C75 107.9(6) . . ?
C2 C1 C6 118.5(2) . . ?
C2 C1 C7 119.75(19) . . ?
C6 C1 C7 121.73(19) . . ?
C1 C2 H2 119.3 . . ?
C3 C2 C1 121.37(19) . . ?
C3 C2 H2 119.3 . . ?
C2 C3 C4 119.20(19) . . ?
C2 C3 C25 120.16(19) . . ?
C4 C3 C25 120.53(19) . . ?
C3 C4 H4 119.7 . . ?
C3 C4 C5 120.64(19) . . ?
C5 C4 H4 119.7 . . ?
C4 C5 C43 119.80(19) . . ?
C6 C5 C4 119.14(19) . . ?
C6 C5 C43 121.02(19) . . ?
C1 C6 H6 119.5 . . ?
C5 C6 C1 121.01(19) . . ?
C5 C6 H6 119.5 . . ?
C8 C7 C1 117.1(2) . . ?
C8 C7 C12 119.9(2) . . ?
C12 C7 C1 123.0(2) . . ?
C7 C8 H8 119.4 . . ?
C9 C8 C7 121.2(2) . . ?
C9 C8 H8 119.4 . . ?
C8 C9 H9 120.3 . . ?
C10 C9 C8 119.4(2) . . ?
C10 C9 H9 120.3 . . ?
C9 C10 H10 120.2 . . ?
C9 C10 C11 119.7(2) . . ?
C11 C10 H10 120.2 . . ?
C10 C11 H11 118.7 . . ?
C10 C11 C12 122.6(2) . . ?
C12 C11 H11 118.7 . . ?
C7 C12 Si1 123.28(17) . . ?
C11 C12 Si1 119.51(17) . . ?
C11 C12 C7 117.1(2) . . ?
C14 C13 Si1 123.84(18) . . ?
C14 C13 C18 116.8(2) . . ?
C18 C13 Si1 118.93(17) . . ?
C13 C14 H14 119.1 . . ?
C15 C14 C13 121.8(2) . . ?
C15 C14 H14 119.1 . . ?
C14 C15 H15 119.9 . . ?
C16 C15 C14 120.2(3) . . ?
C16 C15 H15 119.9 . . ?
C15 C16 H16 120.2 . . ?
C17 C16 C15 119.5(2) . . ?
C17 C16 H16 120.2 . . ?
C16 C17 H17 120.0 . . ?
C16 C17 C18 120.1(3) . . ?
C18 C17 H17 120.0 . . ?
C13 C18 H18 119.3 . . ?
C17 C18 C13 121.5(2) . . ?
C17 C18 H18 119.3 . . ?
C20 C19 Si1 119.28(18) . . ?
C24 C19 Si1 122.87(19) . . ?
C24 C19 C20 117.8(2) . . ?
C19 C20 H20 119.5 . . ?
C21 C20 C19 121.0(2) . . ?
C21 C20 H20 119.5 . . ?
C20 C21 H21 120.0 . . ?
C22 C21 C20 120.0(3) . . ?
C22 C21 H21 120.0 . . ?
C21 C22 H22 119.9 . . ?
C21 C22 C23 120.2(2) . . ?
C23 C22 H22 119.9 . . ?
C22 C23 H23 120.1 . . ?
C22 C23 C24 119.8(2) . . ?
C24 C23 H23 120.1 . . ?
C19 C24 C23 121.3(2) . . ?
C19 C24 H24 119.4 . . ?
C23 C24 H24 119.4 . . ?
C26 C25 C3 117.1(2) . . ?
C26 C25 C30 120.40(19) . . ?
C30 C25 C3 122.43(19) . . ?
C25 C26 H26 119.5 . . ?
C27 C26 C25 121.0(2) . . ?
C27 C26 H26 119.5 . . ?
C26 C27 H27 120.3 . . ?
C28 C27 C26 119.5(2) . . ?
C28 C27 H27 120.3 . . ?
C27 C28 H28 120.0 . . ?
C27 C28 C29 120.0(2) . . ?
C29 C28 H28 120.0 . . ?
C28 C29 H29 119.0 . . ?
C28 C29 C30 122.0(2) . . ?
C30 C29 H29 119.0 . . ?
C25 C30 Si2 125.20(15) . . ?
C29 C30 Si2 117.67(17) . . ?
C29 C30 C25 117.1(2) . . ?
C32 C31 Si2 120.11(18) . . ?
C32 C31 C36 116.9(2) . . ?
C36 C31 Si2 122.91(19) . . ?
C31 C32 H32 119.1 . . ?
C33 C32 C31 121.9(2) . . ?
C33 C32 H32 119.1 . . ?
C32 C33 H33 120.2 . . ?
C34 C33 C32 119.7(3) . . ?
C34 C33 H33 120.2 . . ?
C33 C34 H34 120.2 . . ?
C33 C34 C35 119.7(3) . . ?
C35 C34 H34 120.2 . . ?
C34 C35 H35 119.8 . . ?
C34 C35 C36 120.5(3) . . ?
C36 C35 H35 119.8 . . ?
C31 C36 H36 119.3 . . ?
C35 C36 C31 121.4(3) . . ?
C35 C36 H36 119.3 . . ?
C38 C37 Si2 123.7(2) . . ?
C38 C37 C42 117.0(2) . . ?
C42 C37 Si2 118.99(18) . . ?
C37 C38 H38 119.2 . . ?
C39 C38 C37 121.7(3) . . ?
C39 C38 H38 119.2 . . ?
C38 C39 H39 120.0 . . ?
C40 C39 C38 120.0(3) . . ?
C40 C39 H39 120.0 . . ?
C39 C40 H40 120.0 . . ?
C39 C40 C41 120.1(3) . . ?
C41 C40 H40 120.0 . . ?
C40 C41 H41 120.1 . . ?
C40 C41 C42 119.8(3) . . ?
C42 C41 H41 120.1 . . ?
C37 C42 H42 119.2 . . ?
C41 C42 C37 121.6(3) . . ?
C41 C42 H42 119.2 . . ?
C44 C43 C5 117.9(2) . . ?
C44 C43 C48 120.0(2) . . ?
C48 C43 C5 122.0(2) . . ?
C43 C44 H44 119.3 . . ?
C45 C44 C43 121.3(2) . . ?
C45 C44 H44 119.3 . . ?
C44 C45 H45 120.2 . . ?
C46 C45 C44 119.5(2) . . ?
C46 C45 H45 120.2 . . ?
C45 C46 H46 120.2 . . ?
C45 C46 C47 119.6(2) . . ?
C47 C46 H46 120.2 . . ?
C46 C47 H47 118.8 . . ?
C46 C47 C48 122.4(2) . . ?
C48 C47 H47 118.8 . . ?
C43 C48 Si3 125.50(16) . . ?
C43 C48 C47 117.1(2) . . ?
C47 C48 Si3 117.36(18) . . ?
C50 C49 Si3 122.78(17) . . ?
C50 C49 C54 117.7(2) . . ?
C54 C49 Si3 119.44(17) . . ?
C49 C50 H50 119.1 . . ?
C51 C50 C49 121.7(2) . . ?
C51 C50 H50 119.1 . . ?
C50 C51 H51 120.1 . . ?
C52 C51 C50 119.8(2) . . ?
C52 C51 H51 120.1 . . ?
C51 C52 H52 120.1 . . ?
C53 C52 C51 119.8(2) . . ?
C53 C52 H52 120.1 . . ?
C52 C53 H53 120.0 . . ?
C52 C53 C54 120.1(2) . . ?
C54 C53 H53 120.0 . . ?
C49 C54 H54 119.5 . . ?
C53 C54 C49 121.0(2) . . ?
C53 C54 H54 119.5 . . ?
C56 C55 Si3 121.47(17) . . ?
C56 C55 C60 116.9(2) . . ?
C60 C55 Si3 121.2(2) . . ?
C55 C56 H56 119.0 . . ?
C55 C56 C57 121.9(2) . . ?
C57 C56 H56 119.0 . . ?
C56 C57 H57 120.1 . . ?
C58 C57 C56 119.8(3) . . ?
C58 C57 H57 120.1 . . ?
C57 C58 H58 120.1 . . ?
C59 C58 C57 119.8(2) . . ?
C59 C58 H58 120.1 . . ?
C58 C59 H59 119.9 . . ?
C58 C59 C60 120.3(2) . . ?
C60 C59 H59 119.9 . . ?
C55 C60 H60 119.4 . . ?
C59 C60 C55 121.3(3) . . ?
C59 C60 H60 119.4 . . ?
O4 C61 H61A 110.3 . . ?
O4 C61 H61B 110.3 . . ?
O4 C61 C62 106.9(2) . . ?
H61A C61 H61B 108.6 . . ?
C62 C61 H61A 110.3 . . ?
C62 C61 H61B 110.3 . . ?
C61 C62 H62A 111.0 . . ?
C61 C62 H62B 111.0 . . ?
H62A C62 H62B 109.0 . . ?
C63 C62 C61 104.0(2) . . ?
C63 C62 H62A 111.0 . . ?
C63 C62 H62B 111.0 . . ?
C62 C63 H63A 111.3 . . ?
C62 C63 H63B 111.3 . . ?
H63A C63 H63B 109.2 . . ?
C64 C63 C62 102.4(3) . . ?
C64 C63 H63A 111.3 . . ?
C64 C63 H63B 111.3 . . ?
O4 C64 C63 104.1(2) . . ?
O4 C64 H64A 110.9 . . ?
O4 C64 H64B 110.9 . . ?
C63 C64 H64A 110.9 . . ?
C63 C64 H64B 110.9 . . ?
H64A C64 H64B 108.9 . . ?
O5 C65 H65A 110.3 . . ?
O5 C65 H65B 110.3 . . ?
O5 C65 C66 107.2(2) . . ?
H65A C65 H65B 108.5 . . ?
C66 C65 H65A 110.3 . . ?
C66 C65 H65B 110.3 . . ?
C65 C66 H66A 110.4 . . ?
C65 C66 H66B 110.4 . . ?
C65 C66 H66C 110.9 . . ?
C65 C66 H66D 110.9 . . ?
C65 C66 C69 104.1(4) . . ?
H66A C66 H66B 108.6 . . ?
H66C C66 H66D 109.0 . . ?
C67 C66 C65 106.6(4) . . ?
C67 C66 H66A 110.4 . . ?
C67 C66 H66B 110.4 . . ?
C69 C66 H66C 110.9 . . ?
C69 C66 H66D 110.9 . . ?
C66 C67 H67A 111.6 . . ?
C66 C67 H67B 111.6 . . ?
C66 C67 C68 100.8(8) . . ?
H67A C67 H67B 109.4 . . ?
C68 C67 H67A 111.6 . . ?
C68 C67 H67B 111.6 . . ?
O5 C68 C67 104.5(8) . . ?
O5 C68 H68A 110.8 . . ?
O5 C68 H68B 110.8 . . ?
C67 C68 H68A 110.8 . . ?
C67 C68 H68B 110.8 . . ?
H68A C68 H68B 108.9 . . ?
C66 C69 H69A 110.9 . . ?
C66 C69 H69B 110.9 . . ?
H69A C69 H69B 109.0 . . ?
C70 C69 C66 104.0(7) . . ?
C70 C69 H69A 110.9 . . ?
C70 C69 H69B 110.9 . . ?
O5 C70 C69 103.7(7) . . ?
O5 C70 H70A 111.0 . . ?
O5 C70 H70B 111.0 . . ?
C69 C70 H70A 111.0 . . ?
C69 C70 H70B 111.0 . . ?
H70A C70 H70B 109.0 . . ?
O6 C71 H71A 111.7 . . ?
O6 C71 H71B 111.7 . . ?
O6 C71 C72 100.1(7) . . ?
H71A C71 H71B 109.5 . . ?
C72 C71 H71A 111.7 . . ?
C72 C71 H71B 111.7 . . ?
C71 C72 H72A 113.0 . . ?
C71 C72 H72B 113.0 . . ?
C71 C72 C73 93.6(9) . . ?
H72A C72 H72B 110.4 . . ?
C73 C72 H72A 113.0 . . ?
C73 C72 H72B 113.0 . . ?
C72 C73 H73A 111.9 . . ?
C72 C73 H73B 111.9 . . ?
H73A C73 H73B 109.6 . . ?
C74 C73 C72 99.2(12) . . ?
C74 C73 H73A 111.9 . . ?
C74 C73 H73B 111.9 . . ?
O6 C74 C73 102.1(11) . . ?
O6 C74 H74A 111.3 . . ?
O6 C74 H74B 111.3 . . ?
C73 C74 H74A 111.3 . . ?
C73 C74 H74B 111.3 . . ?
H74A C74 H74B 109.2 . . ?
O6 C75 H75A 110.6 . . ?
O6 C75 H75B 110.6 . . ?
O6 C75 C76 105.7(7) . . ?
H75A C75 H75B 108.7 . . ?
C76 C75 H75A 110.6 . . ?
C76 C75 H75B 110.6 . . ?
C75 C76 H76A 111.6 . . ?
C75 C76 H76B 111.6 . . ?
C75 C76 C77 100.8(9) . . ?
H76A C76 H76B 109.4 . . ?
C77 C76 H76A 111.6 . . ?
C77 C76 H76B 111.6 . . ?
C76 C77 H77A 111.1 . . ?
C76 C77 H77B 111.1 . . ?
C76 C77 C78 103.4(11) . . ?
H77A C77 H77B 109.1 . . ?
C78 C77 H77A 111.1 . . ?
C78 C77 H77B 111.1 . . ?
O6 C78 C77 106.1(10) . . ?
O6 C78 H78A 110.5 . . ?
O6 C78 H78B 110.5 . . ?
C77 C78 H78A 110.5 . . ?
C77 C78 H78B 110.5 . . ?
H78A C78 H78B 108.7 . . ?
C80 C79 C85 121.0(4) . . ?
C84 C79 C80 117.5(4) . . ?
C84 C79 C85 121.6(3) . . ?
C79 C80 H80 119.6 . . ?
C81 C80 C79 120.8(4) . . ?
C81 C80 H80 119.6 . . ?
C80 C81 H81 119.5 . . ?
C80 C81 C82 121.0(4) . . ?
C82 C81 H81 119.5 . . ?
C81 C82 H82 120.7 . . ?
C83 C82 C81 118.6(5) . . ?
C83 C82 H82 120.7 . . ?
C82 C83 H83 119.8 . . ?
C82 C83 C84 120.4(4) . . ?
C84 C83 H83 119.8 . . ?
C79 C84 H84 119.0 . . ?
C83 C84 C79 121.9(4) . . ?
C83 C84 H84 119.0 . . ?
C79 C85 H85A 109.5 . . ?
C79 C85 H85B 109.5 . . ?
C79 C85 H85C 109.5 . . ?
H85A C85 H85B 109.5 . . ?
H85A C85 H85C 109.5 . . ?
H85B C85 H85C 109.5 . . ?
C87 C86 C91 120.0 . . ?
C87 C86 C92 120.0(3) . . ?
C91 C86 C92 120.0(3) . . ?
C86 C87 H87 120.0 . . ?
C86 C87 C88 120.0 . . ?
C88 C87 H87 120.0 . . ?
C87 C88 H88 120.0 . . ?
C87 C88 C89 120.0 . . ?
C89 C88 H88 120.0 . . ?
C88 C89 H89 120.0 . . ?
C88 C89 C90 120.0 . . ?
C90 C89 H89 120.0 . . ?
C89 C90 H90 120.0 . . ?
C91 C90 C89 120.0 . . ?
C91 C90 H90 120.0 . . ?
C86 C91 H91 120.0 . . ?
C90 C91 C86 120.0 . . ?
C90 C91 H91 120.0 . . ?
C86 C92 H92A 109.5 . . ?
C86 C92 H92B 109.5 . . ?
C86 C92 H92C 109.5 . . ?
H92A C92 H92B 109.5 . . ?
H92A C92 H92C 109.5 . . ?
H92B C92 H92C 109.5 . . ?
C94 C93 C98 120.0 . . ?
C94 C93 C99 132.5(17) . . ?
C98 C93 C99 106.7(17) . . ?
C93 C94 H94 120.0 . . ?
C95 C94 C93 120.0 . . ?
C95 C94 H94 120.0 . . ?
C94 C95 H95 120.0 . . ?
C94 C95 C96 120.0 . . ?
C96 C95 H95 120.0 . . ?
C95 C96 H96 120.0 . . ?
C95 C96 C97 120.0 . . ?
C97 C96 H96 120.0 . . ?
C96 C97 H97 120.0 . . ?
C98 C97 C96 120.0 . . ?
C98 C97 H97 120.0 . . ?
C93 C98 H98 120.0 . . ?
C97 C98 C93 120.0 . . ?
C97 C98 H98 120.0 . . ?
C93 C99 H99A 109.5 . . ?
C93 C99 H99B 109.5 . . ?
C93 C99 H99C 109.5 . . ?
H99A C99 H99B 109.5 . . ?
H99A C99 H99C 109.5 . . ?
H99B C99 H99C 109.5 . . ?

loop_
_geom_bond_atom_site_label_1
_geom_bond_atom_site_label_2
_geom_bond_distance
_geom_bond_site_symmetry_2
_geom_bond_publ_flag
Tb1 O1 2.1423(16) . ?
Tb1 O2 2.1371(14) . ?
Tb1 O3 2.1393(15) . ?
Tb1 O4 2.4978(16) . ?
Tb1 O5 2.4700(17) . ?
Tb1 O6 2.5015(17) . ?
Si1 O1 1.5944(16) . ?
Si1 C12 1.899(2) . ?
Si1 C13 1.889(2) . ?
Si1 C19 1.885(2) . ?
Si2 O2 1.5969(15) . ?
Si2 C30 1.898(2) . ?
Si2 C31 1.878(3) . ?
Si2 C37 1.888(2) . ?
Si3 O3 1.5889(16) . ?
Si3 C48 1.903(2) . ?
Si3 C49 1.890(2) . ?
Si3 C55 1.894(2) . ?
O4 C61 1.453(3) . ?
O4 C64 1.454(3) . ?
O5 C65 1.452(3) . ?
O5 C68 1.444(9) . ?
O5 C70 1.464(8) . ?
O6 C71 1.483(6) . ?
O6 C74 1.447(11) . ?
O6 C75 1.459(5) . ?
O6 C78 1.447(10) . ?
C1 C2 1.398(3) . ?
C1 C6 1.401(3) . ?
C1 C7 1.489(3) . ?
C2 H2 0.9500 . ?
C2 C3 1.392(3) . ?
C3 C4 1.396(3) . ?
C3 C25 1.490(3) . ?
C4 H4 0.9500 . ?
C4 C5 1.400(3) . ?
C5 C6 1.396(3) . ?
C5 C43 1.488(3) . ?
C6 H6 0.9500 . ?
C7 C8 1.403(3) . ?
C7 C12 1.419(3) . ?
C8 H8 0.9500 . ?
C8 C9 1.390(4) . ?
C9 H9 0.9500 . ?
C9 C10 1.385(4) . ?
C10 H10 0.9500 . ?
C10 C11 1.393(4) . ?
C11 H11 0.9500 . ?
C11 C12 1.400(3) . ?
C13 C14 1.394(3) . ?
C13 C18 1.403(3) . ?
C14 H14 0.9500 . ?
C14 C15 1.388(4) . ?
C15 H15 0.9500 . ?
C15 C16 1.384(4) . ?
C16 H16 0.9500 . ?
C16 C17 1.376(4) . ?
C17 H17 0.9500 . ?
C17 C18 1.396(4) . ?
C18 H18 0.9500 . ?
C19 C20 1.406(3) . ?
C19 C24 1.392(3) . ?
C20 H20 0.9500 . ?
C20 C21 1.393(3) . ?
C21 H21 0.9500 . ?
C21 C22 1.380(4) . ?
C22 H22 0.9500 . ?
C22 C23 1.386(4) . ?
C23 H23 0.9500 . ?
C23 C24 1.395(3) . ?
C24 H24 0.9500 . ?
C25 C26 1.400(3) . ?
C25 C30 1.409(3) . ?
C26 H26 0.9500 . ?
C26 C27 1.389(3) . ?
C27 H27 0.9500 . ?
C27 C28 1.382(4) . ?
C28 H28 0.9500 . ?
C28 C29 1.390(4) . ?
C29 H29 0.9500 . ?
C29 C30 1.408(3) . ?
C31 C32 1.398(3) . ?
C31 C36 1.403(3) . ?
C32 H32 0.9500 . ?
C32 C33 1.396(4) . ?
C33 H33 0.9500 . ?
C33 C34 1.382(4) . ?
C34 H34 0.9500 . ?
C34 C35 1.383(5) . ?
C35 H35 0.9500 . ?
C35 C36 1.388(4) . ?
C36 H36 0.9500 . ?
C37 C38 1.397(3) . ?
C37 C42 1.402(4) . ?
C38 H38 0.9500 . ?
C38 C39 1.392(4) . ?
C39 H39 0.9500 . ?
C39 C40 1.373(5) . ?
C40 H40 0.9500 . ?
C40 C41 1.385(5) . ?
C41 H41 0.9500 . ?
C41 C42 1.389(4) . ?
C42 H42 0.9500 . ?
C43 C44 1.401(3) . ?
C43 C48 1.410(3) . ?
C44 H44 0.9500 . ?
C44 C45 1.387(3) . ?
C45 H45 0.9500 . ?
C45 C46 1.385(4) . ?
C46 H46 0.9500 . ?
C46 C47 1.390(4) . ?
C47 H47 0.9500 . ?
C47 C48 1.409(3) . ?
C49 C50 1.393(3) . ?
C49 C54 1.401(3) . ?
C50 H50 0.9500 . ?
C50 C51 1.390(3) . ?
C51 H51 0.9500 . ?
C51 C52 1.390(4) . ?
C52 H52 0.9500 . ?
C52 C53 1.385(4) . ?
C53 H53 0.9500 . ?
C53 C54 1.398(3) . ?
C54 H54 0.9500 . ?
C55 C56 1.388(4) . ?
C55 C60 1.407(3) . ?
C56 H56 0.9500 . ?
C56 C57 1.394(4) . ?
C57 H57 0.9500 . ?
C57 C58 1.380(4) . ?
C58 H58 0.9500 . ?
C58 C59 1.376(4) . ?
C59 H59 0.9500 . ?
C59 C60 1.390(4) . ?
C60 H60 0.9500 . ?
C61 H61A 0.9900 . ?
C61 H61B 0.9900 . ?
C61 C62 1.522(4) . ?
C62 H62A 0.9900 . ?
C62 H62B 0.9900 . ?
C62 C63 1.513(5) . ?
C63 H63A 0.9900 . ?
C63 H63B 0.9900 . ?
C63 C64 1.503(4) . ?
C64 H64A 0.9900 . ?
C64 H64B 0.9900 . ?
C65 H65A 0.9900 . ?
C65 H65B 0.9900 . ?
C65 C66 1.490(4) . ?
C66 H66A 0.9900 . ?
C66 H66B 0.9900 . ?
C66 H66C 0.9900 . ?
C66 H66D 0.9900 . ?
C66 C67 1.472(9) . ?
C66 C69 1.539(9) . ?
C67 H67A 0.9900 . ?
C67 H67B 0.9900 . ?
C67 C68 1.518(11) . ?
C68 H68A 0.9900 . ?
C68 H68B 0.9900 . ?
C69 H69A 0.9900 . ?
C69 H69B 0.9900 . ?
C69 C70 1.525(9) . ?
C70 H70A 0.9900 . ?
C70 H70B 0.9900 . ?
C71 H71A 0.9900 . ?
C71 H71B 0.9900 . ?
C71 C72 1.529(10) . ?
C72 H72A 0.9900 . ?
C72 H72B 0.9900 . ?
C72 C73 1.555(11) . ?
C73 H73A 0.9900 . ?
C73 H73B 0.9900 . ?
C73 C74 1.539(12) . ?
C74 H74A 0.9900 . ?
C74 H74B 0.9900 . ?
C75 H75A 0.9900 . ?
C75 H75B 0.9900 . ?
C75 C76 1.501(9) . ?
C76 H76A 0.9900 . ?
C76 H76B 0.9900 . ?
C76 C77 1.515(11) . ?
C77 H77A 0.9900 . ?
C77 H77B 0.9900 . ?
C77 C78 1.539(11) . ?
C78 H78A 0.9900 . ?
C78 H78B 0.9900 . ?
C79 C80 1.388(5) . ?
C79 C84 1.384(6) . ?
C79 C85 1.496(6) . ?
C80 H80 0.9500 . ?
C80 C81 1.382(6) . ?
C81 H81 0.9500 . ?
C81 C82 1.385(7) . ?
C82 H82 0.9500 . ?
C82 C83 1.376(7) . ?
C83 H83 0.9500 . ?
C83 C84 1.378(6) . ?
C84 H84 0.9500 . ?
C85 H85A 0.9800 . ?
C85 H85B 0.9800 . ?
C85 H85C 0.9800 . ?
C86 C87 1.3900 . ?
C86 C91 1.3900 . ?
C86 C92 1.492(5) . ?
C87 H87 0.9500 . ?
C87 C88 1.3900 . ?
C88 H88 0.9500 . ?
C88 C89 1.3900 . ?
C89 H89 0.9500 . ?
C89 C90 1.3900 . ?
C90 H90 0.9500 . ?
C90 C91 1.3900 . ?
C91 H91 0.9500 . ?
C92 H92A 0.9800 . ?
C92 H92B 0.9800 . ?
C92 H92C 0.9800 . ?
C93 C94 1.3900 . ?
C93 C98 1.3900 . ?
C93 C99 1.48(3) . ?
C94 H94 0.9500 . ?
C94 C95 1.3900 . ?
C95 H95 0.9500 . ?
C95 C96 1.3900 . ?
C96 H96 0.9500 . ?
C96 C97 1.3900 . ?
C97 H97 0.9500 . ?
C97 C98 1.3900 . ?
C98 H98 0.9500 . ?
C99 H99A 0.9800 . ?
C99 H99B 0.9800 . ?
C99 H99C 0.9800 . ?

loop_
_geom_torsion_atom_site_label_1
_geom_torsion_atom_site_label_2
_geom_torsion_atom_site_label_3
_geom_torsion_atom_site_label_4
_geom_torsion
_geom_torsion_site_symmetry_1
_geom_torsion_site_symmetry_2
_geom_torsion_site_symmetry_3
_geom_torsion_site_symmetry_4
_geom_torsion_publ_flag
Tb1 O4 C61 C62 152.5(2) . . . . ?
Tb1 O4 C64 C63 -131.2(2) . . . . ?
Tb1 O5 C65 C66 169.27(18) . . . . ?
Tb1 O5 C68 C67 174.4(7) . . . . ?
Tb1 O5 C70 C69 -149.3(7) . . . . ?
Tb1 O6 C71 C72 139.8(4) . . . . ?
Tb1 O6 C74 C73 -177.3(8) . . . . ?
Tb1 O6 C75 C76 177.3(7) . . . . ?
Tb1 O6 C78 C77 -153.4(7) . . . . ?
Si1 C13 C14 C15 173.8(2) . . . . ?
Si1 C13 C18 C17 -172.7(2) . . . . ?
Si1 C19 C20 C21 -177.93(19) . . . . ?
Si1 C19 C24 C23 177.42(18) . . . . ?
Si2 C31 C32 C33 176.0(2) . . . . ?
Si2 C31 C36 C35 -177.0(2) . . . . ?
Si2 C37 C38 C39 -173.0(2) . . . . ?
Si2 C37 C42 C41 173.7(2) . . . . ?
Si3 C49 C50 C51 -176.7(2) . . . . ?
Si3 C49 C54 C53 176.5(2) . . . . ?
Si3 C55 C56 C57 -172.33(19) . . . . ?
Si3 C55 C60 C59 172.4(2) . . . . ?
O1 Si1 C12 C7 -41.5(2) . . . . ?
O1 Si1 C12 C11 135.62(19) . . . . ?
O1 Si1 C13 C14 -77.0(2) . . . . ?
O1 Si1 C13 C18 95.5(2) . . . . ?
O1 Si1 C19 C20 173.19(17) . . . . ?
O1 Si1 C19 C24 -3.9(2) . . . . ?
O2 Si2 C30 C25 -28.8(2) . . . . ?
O2 Si2 C30 C29 149.55(18) . . . . ?
O2 Si2 C31 C32 12.0(2) . . . . ?
O2 Si2 C31 C36 -171.4(2) . . . . ?
O2 Si2 C37 C38 102.7(2) . . . . ?
O2 Si2 C37 C42 -70.5(2) . . . . ?
O3 Si3 C49 C50 -172.1(2) . . . . ?
O3 Si3 C49 C54 11.3(2) . . . . ?
O3 Si3 C55 C56 94.4(2) . . . . ?
O3 Si3 C55 C60 -77.5(2) . . . . ?
O4 C61 C62 C63 -12.6(4) . . . . ?
O5 C65 C66 C67 5.0(7) . . . . ?
O5 C65 C66 C69 -19.9(5) . . . . ?
O6 C71 C72 C73 53.3(10) . . . . ?
O6 C75 C76 C77 -39.2(13) . . . . ?
C1 C2 C3 C4 2.5(3) . . . . ?
C1 C2 C3 C25 -173.7(2) . . . . ?
C1 C7 C8 C9 179.9(2) . . . . ?
C1 C7 C12 Si1 -4.7(3) . . . . ?
C1 C7 C12 C11 178.1(2) . . . . ?
C2 C1 C6 C5 -2.8(3) . . . . ?
C2 C1 C7 C8 -51.7(3) . . . . ?
C2 C1 C7 C12 127.6(2) . . . . ?
C2 C3 C4 C5 -1.0(3) . . . . ?
C2 C3 C25 C26 121.9(2) . . . . ?
C2 C3 C25 C30 -55.3(3) . . . . ?
C3 C4 C5 C6 -2.3(3) . . . . ?
C3 C4 C5 C43 180.0(2) . . . . ?
C3 C25 C26 C27 -175.1(2) . . . . ?
C3 C25 C30 Si2 -6.3(3) . . . . ?
C3 C25 C30 C29 175.3(2) . . . . ?
C4 C3 C25 C26 -54.2(3) . . . . ?
C4 C3 C25 C30 128.5(2) . . . . ?
C4 C5 C6 C1 4.2(3) . . . . ?
C4 C5 C43 C44 120.5(2) . . . . ?
C4 C5 C43 C48 -57.8(3) . . . . ?
C5 C43 C44 C45 -176.1(2) . . . . ?
C5 C43 C48 Si3 -4.6(3) . . . . ?
C5 C43 C48 C47 175.86(19) . . . . ?
C6 C1 C2 C3 -0.6(3) . . . . ?
C6 C1 C7 C8 126.4(2) . . . . ?
C6 C1 C7 C12 -54.3(3) . . . . ?
C6 C5 C43 C44 -57.2(3) . . . . ?
C6 C5 C43 C48 124.5(2) . . . . ?
C7 C1 C2 C3 177.6(2) . . . . ?
C7 C1 C6 C5 179.0(2) . . . . ?
C7 C8 C9 C10 1.9(4) . . . . ?
C8 C7 C12 Si1 174.60(18) . . . . ?
C8 C7 C12 C11 -2.6(3) . . . . ?
C8 C9 C10 C11 -2.2(4) . . . . ?
C9 C10 C11 C12 0.1(4) . . . . ?
C10 C11 C12 Si1 -175.0(2) . . . . ?
C10 C11 C12 C7 2.3(4) . . . . ?
C12 Si1 C13 C14 46.8(2) . . . . ?
C12 Si1 C13 C18 -140.6(2) . . . . ?
C12 Si1 C19 C20 48.8(2) . . . . ?
C12 Si1 C19 C24 -128.33(19) . . . . ?
C12 C7 C8 C9 0.6(4) . . . . ?
C13 Si1 C12 C7 -163.61(18) . . . . ?
C13 Si1 C12 C11 13.5(2) . . . . ?
C13 Si1 C19 C20 -68.0(2) . . . . ?
C13 Si1 C19 C24 114.9(2) . . . . ?
C13 C14 C15 C16 -1.7(5) . . . . ?
C14 C13 C18 C17 0.4(4) . . . . ?
C14 C15 C16 C17 0.8(5) . . . . ?
C15 C16 C17 C18 0.7(5) . . . . ?
C16 C17 C18 C13 -1.3(4) . . . . ?
C18 C13 C14 C15 1.1(4) . . . . ?
C19 Si1 C12 C7 82.9(2) . . . . ?
C19 Si1 C12 C11 -99.9(2) . . . . ?
C19 Si1 C13 C14 162.1(2) . . . . ?
C19 Si1 C13 C18 -25.3(2) . . . . ?
C19 C20 C21 C22 0.5(4) . . . . ?
C20 C19 C24 C23 0.3(3) . . . . ?
C20 C21 C22 C23 0.2(4) . . . . ?
C21 C22 C23 C24 -0.6(4) . . . . ?
C22 C23 C24 C19 0.4(4) . . . . ?
C24 C19 C20 C21 -0.7(3) . . . . ?
C25 C3 C4 C5 175.1(2) . . . . ?
C25 C26 C27 C28 -0.7(4) . . . . ?
C26 C25 C30 Si2 176.46(18) . . . . ?
C26 C25 C30 C29 -1.9(3) . . . . ?
C26 C27 C28 C29 -1.0(4) . . . . ?
C27 C28 C29 C30 1.4(4) . . . . ?
C28 C29 C30 Si2 -178.4(2) . . . . ?
C28 C29 C30 C25 0.1(4) . . . . ?
C30 Si2 C31 C32 -113.4(2) . . . . ?
C30 Si2 C31 C36 63.1(2) . . . . ?
C30 Si2 C37 C38 -134.5(2) . . . . ?
C30 Si2 C37 C42 52.3(2) . . . . ?
C30 C25 C26 C27 2.2(4) . . . . ?
C31 Si2 C30 C25 94.1(2) . . . . ?
C31 Si2 C30 C29 -87.6(2) . . . . ?
C31 Si2 C37 C38 -17.9(2) . . . . ?
C31 Si2 C37 C42 168.86(19) . . . . ?
C31 C32 C33 C34 1.8(4) . . . . ?
C32 C31 C36 C35 -0.4(4) . . . . ?
C32 C33 C34 C35 -1.6(4) . . . . ?
C33 C34 C35 C36 0.5(5) . . . . ?
C34 C35 C36 C31 0.5(5) . . . . ?
C36 C31 C32 C33 -0.8(4) . . . . ?
C37 Si2 C30 C25 -148.7(2) . . . . ?
C37 Si2 C30 C29 29.7(2) . . . . ?
C37 Si2 C31 C32 132.7(2) . . . . ?
C37 Si2 C31 C36 -50.8(2) . . . . ?
C37 C38 C39 C40 -0.2(4) . . . . ?
C38 C37 C42 C41 0.0(4) . . . . ?
C38 C39 C40 C41 -0.2(5) . . . . ?
C39 C40 C41 C42 0.5(5) . . . . ?
C40 C41 C42 C37 -0.4(4) . . . . ?
C42 C37 C38 C39 0.3(4) . . . . ?
C43 C5 C6 C1 -178.1(2) . . . . ?
C43 C44 C45 C46 -0.3(4) . . . . ?
C44 C43 C48 Si3 177.11(16) . . . . ?
C44 C43 C48 C47 -2.4(3) . . . . ?
C44 C45 C46 C47 -1.4(4) . . . . ?
C45 C46 C47 C48 1.2(4) . . . . ?
C46 C47 C48 Si3 -178.82(18) . . . . ?
C46 C47 C48 C43 0.8(3) . . . . ?
C48 Si3 C49 C50 62.1(2) . . . . ?
C48 Si3 C49 C54 -114.5(2) . . . . ?
C48 Si3 C55 C56 -142.40(19) . . . . ?
C48 Si3 C55 C60 45.7(2) . . . . ?
C48 C43 C44 C45 2.3(3) . . . . ?
C49 Si3 C55 C56 -26.0(2) . . . . ?
C49 Si3 C55 C60 162.13(19) . . . . ?
C49 C50 C51 C52 0.1(4) . . . . ?
C50 C49 C54 C53 -0.3(4) . . . . ?
C50 C51 C52 C53 0.1(5) . . . . ?
C51 C52 C53 C54 -0.3(5) . . . . ?
C52 C53 C54 C49 0.4(4) . . . . ?
C54 C49 C50 C51 0.0(4) . . . . ?
C55 Si3 C49 C50 -53.1(2) . . . . ?
C55 Si3 C49 C54 130.2(2) . . . . ?
C55 C56 C57 C58 -0.1(4) . . . . ?
C56 C55 C60 C59 0.2(4) . . . . ?
C56 C57 C58 C59 0.3(4) . . . . ?
C57 C58 C59 C60 -0.2(4) . . . . ?
C58 C59 C60 C55 0.0(4) . . . . ?
C60 C55 C56 C57 -0.1(3) . . . . ?
C61 O4 C64 C63 32.2(3) . . . . ?
C61 C62 C63 C64 31.3(4) . . . . ?
C62 C63 C64 O4 -39.2(3) . . . . ?
C64 O4 C61 C62 -12.1(3) . . . . ?
C65 O5 C68 C67 -37.9(11) . . . . ?
C65 O5 C70 C69 18.5(12) . . . . ?
C65 C66 C67 C68 -26.9(11) . . . . ?
C65 C66 C69 C70 30.8(11) . . . . ?
C66 C67 C68 O5 40.2(14) . . . . ?
C66 C69 C70 O5 -29.9(13) . . . . ?
C68 O5 C65 C66 20.6(6) . . . . ?
C70 O5 C65 C66 1.0(6) . . . . ?
C71 O6 C74 C73 -4.4(12) . . . . ?
C71 C72 C73 C74 -56.3(14) . . . . ?
C72 C73 C74 O6 38.6(14) . . . . ?
C74 O6 C71 C72 -32.1(9) . . . . ?
C75 O6 C78 C77 -1.8(12) . . . . ?
C75 C76 C77 C78 37.0(16) . . . . ?
C76 C77 C78 O6 -22.6(15) . . . . ?
C78 O6 C75 C76 26.0(10) . . . . ?
C79 C80 C81 C82 0.6(6) . . . . ?
C80 C79 C84 C83 0.1(6) . . . . ?
C80 C81 C82 C83 0.0(7) . . . . ?
C81 C82 C83 C84 -0.5(7) . . . . ?
C82 C83 C84 C79 0.5(6) . . . . ?
C84 C79 C80 C81 -0.7(6) . . . . ?
C85 C79 C80 C81 178.6(4) . . . . ?
C85 C79 C84 C83 -179.1(4) . . . . ?
C86 C87 C88 C89 0.0 . . . . ?
C87 C86 C91 C90 0.0 . . . . ?
C87 C88 C89 C90 0.0 . . . . ?
C88 C89 C90 C91 0.0 . . . . ?
C89 C90 C91 C86 0.0 . . . . ?
C91 C86 C87 C88 0.0 . . . . ?
C92 C86 C87 C88 177.6(3) . . . . ?
C92 C86 C91 C90 -177.6(3) . . . . ?
C93 C94 C95 C96 0.0 . . . . ?
C94 C93 C98 C97 0.0 . . . . ?
C94 C95 C96 C97 0.0 . . . . ?
C95 C96 C97 C98 0.0 . . . . ?
C96 C97 C98 C93 0.0 . . . . ?
C98 C93 C94 C95 0.0 . . . . ?
C99 C93 C94 C95 169(2) . . . . ?
C99 C93 C98 C97 -171.2(17) . . . . ?

loop_
_exptl_oxdiff_crystal_face_indexfrac_h
_exptl_oxdiff_crystal_face_indexfrac_k
_exptl_oxdiff_crystal_face_indexfrac_l
_exptl_oxdiff_crystal_face_x
_exptl_oxdiff_crystal_face_y
_exptl_oxdiff_crystal_face_z
0.0009 -0.0004 0.9994 -0.0622 0.0221 0.0139
-1.9995 -1.0017 0.0056 0.0323 0.0221 -0.3137
0.0016 -0.9996 1.9982 -0.1358 -0.0506 -0.0327
-0.0016 0.9996 -1.9982 0.1358 0.0506 0.0327
0.0004 -1.9981 0.9983 -0.0850 -0.1675 -0.1071
-0.0004 1.9981 -0.9983 0.0850 0.1675 0.1071
-0.0022 -0.9981 -1.9992 0.1130 -0.1390 -0.0882
0.0012 0.9985 0.9999 -0.0508 0.1169 0.0744
-0.9987 -0.0018 1.0024 -0.0404 0.0805 -0.1127
0.9996 0.0014 -0.0030 -0.0218 -0.0584 0.1266
0.9987 0.0018 -1.0024 0.0404 -0.0805 0.1127
6.1310 4.1835 -2.2283 0.0512 -0.0112 0.9986
